data_4320817
loop_
_publ_author_name
'C. Den Auwer'
'M. C. Charbonnel'
'M. G. B. Drew'
'M. Grigoriev'
'M. J. Hudson'
'P. B. Iveson'
'C. Madic'
'M. Nierlich'
'M. T. Presson'
'R. Revel'
'M. L. Russell'
'P. Thu\'ery'

_publ_contact_author_address
;     CEA / Saclay, SCM (CNRS URA 331)
      B\^at. 125
      91191 Gif-sur-Yvette
      France
;
_publ_contact_author_email thuery@drecam.cea.fr
_publ_contact_author_fax '16(1)69 08 66 40'
_publ_contact_author_name 'Pierre Thu\'ery'
_publ_contact_author_phone '16(1)69 08 63 29'
_publ_section_title
;
 Crystallographic, X-ray Absorption, and IR Studies of Solid- and
 Solution-State Structures of Tris(nitrato)N,N,N',N'-Tetraethylmalonamide
 Complexes of Lanthanides. Comparison with the Americium Complex
;
_journal_name_full 'Inorganic Chemistry'
_journal_page_first 1487
_journal_page_last 1495
_journal_paper_doi 10.1021/ic990817x
_journal_volume 39
_journal_year 2000
_chemical_formula_sum 'C22 H44 N7 O13 Yb'
_chemical_formula_weight 787.68
_space_group_IT_number 19
_symmetry_cell_setting orthorhombic
_symmetry_space_group_name_Hall 'P 2ac 2ab'
_symmetry_space_group_name_H-M 'P 21 21 21'
_atom_sites_solution_hydrogens geom
_atom_sites_solution_primary direct
_atom_sites_solution_secondary difmap
_audit_creation_method SHELXL
_cell_angle_alpha 90.00
_cell_angle_beta 90.00
_cell_angle_gamma 90.00
_cell_formula_units_Z 4
_cell_length_a 9.35420(10)
_cell_length_b 18.1148(2)
_cell_length_c 19.7675(2)
_cell_measurement_reflns_used 19495
_cell_measurement_temperature 293(2)
_cell_measurement_theta_max 25.3
_cell_measurement_theta_min 1.5
_cell_volume 3349.59(6)
_computing_cell_refinement 'HKL package (Otwinowski & Minor, 1997)'
_computing_data_collection 'KappaCCD software (Nonius, 1997)'
_computing_data_reduction 'HKL package (Otwinowski & Minor, 1997)'
_computing_molecular_graphics 'SHELXTL (Sheldrick, 1997)'
_computing_publication_material 'SHELXTL (Sheldrick, 1997)'
_computing_structure_refinement 'SHELXL-93 (Sheldrick, 1993)'
_computing_structure_solution 'SHELXS-86 (Sheldrick, 1990)'
_diffrn_ambient_temperature 293(2)
_diffrn_measurement_device 'Nonius KappaCCD'
_diffrn_measurement_method 'area detector'
_diffrn_radiation_monochromator graphite
_diffrn_radiation_source 'fine-focus sealed tube'
_diffrn_radiation_type MoK\a
_diffrn_radiation_wavelength 0.71073
_diffrn_reflns_av_R_equivalents 0.0375
_diffrn_reflns_av_sigmaI/netI 0.0362
_diffrn_reflns_limit_h_max 9
_diffrn_reflns_limit_h_min -11
_diffrn_reflns_limit_k_max 19
_diffrn_reflns_limit_k_min -21
_diffrn_reflns_limit_l_max 16
_diffrn_reflns_limit_l_min -23
_diffrn_reflns_number 19495
_diffrn_reflns_theta_max 25.35
_diffrn_reflns_theta_min 1.52
_diffrn_standards_decay_% none
_exptl_absorpt_coefficient_mu 2.859
_exptl_absorpt_correction_T_max 0.92
_exptl_absorpt_correction_T_min 0.83
_exptl_absorpt_correction_type empirical
_exptl_crystal_colour colourless
_exptl_crystal_density_diffrn 1.562
_exptl_crystal_density_meas ?
_exptl_crystal_description Parallelepipedic
_exptl_crystal_F_000 1596
_exptl_crystal_size_max 0.30
_exptl_crystal_size_mid 0.08
_exptl_crystal_size_min 0.03
_refine_diff_density_max 0.445
_refine_diff_density_min -0.691
_refine_diff_density_rms 0.056
_refine_ls_abs_structure_details 'Flack H D (1983), Acta Cryst. A39, 876-881'
_refine_ls_abs_structure_Flack -0.009(5)
_refine_ls_extinction_method none
_refine_ls_goodness_of_fit_all 1.056
_refine_ls_goodness_of_fit_ref 1.061
_refine_ls_hydrogen_treatment constr
_refine_ls_matrix_type full
_refine_ls_number_parameters 388
_refine_ls_number_reflns 6133
_refine_ls_number_restraints 0
_refine_ls_restrained_S_all 1.074
_refine_ls_restrained_S_obs 1.061
_refine_ls_R_factor_all 0.0187
_refine_ls_R_factor_gt 0.0176
_refine_ls_shift/esd_mean 0.001
_refine_ls_shift/su_max 0.005
_refine_ls_structure_factor_coef Fsqd
_refine_ls_weighting_details 'w=1/[\s^2^(Fo^2^)+(0.0000P)^2^+0.2780P] where P=(Fo^2^+2Fc^2^)/3'
_refine_ls_weighting_scheme calc
_refine_ls_wR_factor_all 0.0422
_refine_ls_wR_factor_ref 0.0411
_reflns_number_gt 5987
_reflns_number_total 6136
_reflns_threshold_expression >2sigma(I)
_cod_data_source_file ic990817x_1.cif
_cod_data_source_block yb
_cod_depositor_comments
;
The following automatic conversions were performed:

'_symmetry_cell_setting' value 'Orthorhombic' changed to
'orthorhombic' according to the built-in table from CIF Core
dictionary named 'cif_core.dic' version 2.4.1 from 2010-06-29.

Automatic conversion script
Id: cif_fix_values 1646 2011-03-28 12:23:43Z adriana 

The following automatic conversions were performed:

'_exptl_crystal_density_meas' value 'not measured' was changed to '?'
- the value is perceived as not measured.

Automatic conversion script
Id: cif_fix_values 3008 2015-01-20 13:52:24Z robertas 

The following automatic conversions were performed:

'_refine_ls_weighting_scheme' value 'calc
w=1/[\s^2^(Fo^2^)+(0.0000P)^2^+0.2780P] where P=(Fo^2^+2Fc^2^)/3' was
changed to 'calc'. New tag '_refine_ls_weighting_details' was
created. The value of the new tag was set to
'w=1/[\s^2^(Fo^2^)+(0.0000P)^2^+0.2780P] where P=(Fo^2^+2Fc^2^)/3'.

Automatic conversion script
Id: cif_fix_values 3143 2015-03-26 13:38:13Z robertas 
;
_cod_database_code 4320817

loop_
_symmetry_equiv_pos_as_xyz
'x, y, z'
'-x+1/2, -y, z+1/2'
'-x, y+1/2, -z+1/2'
'x+1/2, -y+1/2, -z'

loop_
_atom_site_aniso_label
_atom_site_aniso_U_11
_atom_site_aniso_U_22
_atom_site_aniso_U_33
_atom_site_aniso_U_23
_atom_site_aniso_U_13
_atom_site_aniso_U_12
Yb 0.03690(6) 0.03356(6) 0.03146(6) 0.00085(5) -0.00221(4) 0.00315(4)
O1 0.0477(10) 0.0607(14) 0.0388(12) -0.0102(10) -0.0095(8) 0.0154(10)
O2 0.0406(9) 0.0441(11) 0.0514(13) -0.0068(11) -0.0009(9) 0.0030(7)
O3 0.0703(13) 0.0412(12) 0.0597(15) -0.0125(10) -0.0289(11) 0.0165(10)
O4 0.0619(11) 0.0375(12) 0.0409(12) -0.0013(9) -0.0208(9) 0.0099(9)
O11 0.0579(14) 0.079(2) 0.062(2) 0.0263(13) 0.0046(11) 0.0097(12)
O12 0.0841(15) 0.076(2) 0.0585(14) 0.0219(14) 0.0256(11) 0.0323(14)
O13 0.106(2) 0.095(2) 0.065(2) 0.029(2) 0.047(2) 0.014(2)
O21 0.077(2) 0.063(2) 0.063(2) 0.0234(14) 0.0038(12) -0.0133(12)
O22 0.090(2) 0.083(2) 0.125(3) 0.037(2) 0.047(2) -0.002(2)
O23 0.088(2) 0.091(2) 0.103(3) 0.018(2) -0.011(2) 0.018(2)
O31 0.0602(12) 0.0437(11) 0.0616(15) 0.0012(10) -0.0004(12) -0.0068(12)
O32 0.0638(11) 0.0548(13) 0.0468(12) -0.0053(10) 0.0039(11) -0.0008(12)
O33 0.191(3) 0.075(2) 0.080(2) -0.039(2) -0.017(2) -0.031(3)
N1 0.067(2) 0.058(2) 0.0394(15) 0.0054(13) 0.0116(13) 0.0052(13)
N2 0.075(2) 0.045(2) 0.055(2) 0.0041(14) 0.0166(15) -0.0048(14)
N3 0.077(2) 0.044(2) 0.054(2) -0.0113(14) -0.0083(14) 0.0047(13)
N4 0.0427(11) 0.0487(13) 0.055(2) -0.0053(12) -0.0001(13) 0.0129(11)
N5 0.0429(11) 0.057(2) 0.0421(14) -0.0078(12) -0.0103(10) 0.0056(11)
N6 0.0579(14) 0.050(2) 0.0359(15) -0.0023(12) -0.0148(11) 0.0080(12)
N7 0.0571(14) 0.0402(13) 0.0470(15) -0.0070(11) -0.0122(12) 0.0054(11)
C1 0.0406(13) 0.041(2) 0.044(2) -0.0028(13) -0.0055(11) 0.0019(12)
C2 0.0406(12) 0.053(2) 0.053(2) -0.010(2) 0.0003(13) 0.003(2)
C3 0.0410(12) 0.043(2) 0.037(2) 0.0042(13) 0.0024(12) 0.0035(11)
C4 0.069(2) 0.045(2) 0.073(3) -0.016(2) 0.000(2) 0.012(2)
C5 0.131(4) 0.096(4) 0.073(3) -0.021(3) -0.008(3) -0.008(3)
C6 0.0440(15) 0.072(2) 0.081(3) -0.020(2) -0.001(2) 0.0188(15)
C7 0.087(3) 0.112(4) 0.134(4) 0.018(4) -0.033(3) 0.038(3)
C8 0.052(2) 0.104(3) 0.067(2) -0.015(2) -0.0238(15) 0.015(2)
C9 0.059(2) 0.116(4) 0.123(4) -0.039(4) -0.007(2) -0.013(2)
C10 0.061(2) 0.078(2) 0.044(2) -0.018(2) -0.0040(15) 0.001(2)
C11 0.103(3) 0.127(4) 0.064(2) -0.023(3) 0.016(2) -0.039(3)
C12 0.0495(15) 0.0359(15) 0.044(2) -0.0016(12) -0.0081(13) 0.0027(14)
C13 0.073(2) 0.042(2) 0.045(2) -0.0053(14) -0.019(2) 0.013(2)
C14 0.0406(13) 0.045(2) 0.035(2) 0.0010(13) -0.0094(12) 0.0049(13)
C15 0.074(2) 0.064(2) 0.049(2) 0.008(2) -0.025(2) 0.017(2)
C16 0.110(3) 0.094(3) 0.063(3) 0.024(2) -0.009(3) 0.003(3)
C17 0.088(2) 0.067(2) 0.040(2) -0.011(2) -0.026(2) 0.021(2)
C18 0.080(2) 0.081(3) 0.137(4) -0.029(3) -0.028(3) -0.014(2)
C19 0.065(2) 0.054(2) 0.057(2) -0.012(2) -0.017(2) -0.0015(15)
C20 0.095(3) 0.240(8) 0.068(3) 0.046(4) -0.019(3) -0.032(5)
C21 0.082(2) 0.046(2) 0.066(2) -0.014(2) -0.017(2) 0.017(2)
C22 0.108(3) 0.126(5) 0.122(4) 0.007(4) 0.026(3) 0.057(4)

loop_
_atom_site_label
_atom_site_type_symbol
_atom_site_fract_x
_atom_site_fract_y
_atom_site_fract_z
_atom_site_U_iso_or_equiv
_atom_site_thermal_displace_type
_atom_site_occupancy
_atom_site_calc_flag
_atom_site_refinement_flags
_atom_site_disorder_group
Yb Yb 0.559875(10) 0.510323(6) 0.112034(5) 0.03397(4) Uani 1 d . .
O1 O 0.7204(2) 0.54060(13) 0.19550(10) 0.0491(5) Uani 1 d . .
O2 O 0.7426(2) 0.42605(11) 0.10855(12) 0.0454(4) Uani 1 d . .
O3 O 0.5136(2) 0.62854(12) 0.14710(11) 0.0571(6) Uani 1 d . .
O4 O 0.3638(2) 0.55365(12) 0.05618(11) 0.0468(5) Uani 1 d . .
O11 O 0.5269(2) 0.4234(2) 0.20804(12) 0.0662(7) Uani 1 d . .
O12 O 0.3555(3) 0.4969(2) 0.18836(13) 0.0728(7) Uani 1 d . .
O13 O 0.3408(3) 0.4189(2) 0.27190(14) 0.0884(9) Uani 1 d . .
O21 O 0.7390(3) 0.5717(2) 0.05392(13) 0.0677(7) Uani 1 d . .
O22 O 0.8540(3) 0.6460(2) -0.0076(2) 0.0995(11) Uani 1 d . .
O23 O 0.6266(3) 0.6445(2) -0.0141(2) 0.0941(10) Uani 1 d . .
O31 O 0.4419(2) 0.40057(11) 0.07099(12) 0.0552(5) Uani 1 d . .
O32 O 0.5643(2) 0.45959(12) -0.00325(10) 0.0552(5) Uani 1 d . .
O33 O 0.4414(5) 0.3649(2) -0.0340(2) 0.1153(12) Uani 1 d . .
N1 N 0.4059(3) 0.4456(2) 0.22431(13) 0.0547(7) Uani 1 d . .
N2 N 0.7383(3) 0.6211(2) 0.0103(2) 0.0581(7) Uani 1 d . .
N3 N 0.4833(3) 0.4073(2) 0.01000(15) 0.0585(7) Uani 1 d . .
N4 N 0.9516(2) 0.36759(13) 0.10172(13) 0.0487(6) Uani 1 d . .
N5 N 0.8925(2) 0.5338(2) 0.27267(13) 0.0475(6) Uani 1 d . .
N6 N 0.2541(3) 0.61727(15) -0.02409(12) 0.0478(6) Uani 1 d . .
N7 N 0.4197(3) 0.73497(13) 0.18172(12) 0.0481(6) Uani 1 d . .
C1 C 0.8450(3) 0.5223(2) 0.21035(14) 0.0418(6) Uani 1 d . .
C2 C 0.9417(3) 0.4902(2) 0.1568(2) 0.0489(7) Uani 1 d . .
H2A H 1.0304(3) 0.4744(2) 0.1777(2) 0.059 Uiso 1 calc R .
H2B H 0.9645(3) 0.5281(2) 0.1239(2) 0.059 Uiso 1 calc R .
C3 C 0.8740(3) 0.4254(2) 0.12108(15) 0.0403(6) Uani 1 d . .
C4 C 0.8796(4) 0.3064(2) 0.0657(2) 0.0622(9) Uani 1 d . .
H4A H 0.9317(4) 0.2610(2) 0.0739(2) 0.075 Uiso 1 calc R .
H4B H 0.7840(4) 0.3004(2) 0.0840(2) 0.075 Uiso 1 calc R .
C5 C 0.8697(6) 0.3188(3) -0.0077(2) 0.100(2) Uani 1 d . .
H5A H 0.8222(6) 0.2777(3) -0.0286(2) 0.150 Uiso 1 calc R .
H5B H 0.9640(6) 0.3238(3) -0.0263(2) 0.150 Uiso 1 calc R .
H5C H 0.8163(6) 0.3631(3) -0.0163(2) 0.150 Uiso 1 calc R .
C6 C 1.1086(3) 0.3609(2) 0.1091(2) 0.0659(10) Uani 1 d . .
H6A H 1.1484(3) 0.4091(2) 0.1193(2) 0.079 Uiso 1 calc R .
H6B H 1.1491(3) 0.3444(2) 0.0665(2) 0.079 Uiso 1 calc R .
C7 C 1.1499(5) 0.3081(3) 0.1636(3) 0.111(2) Uani 1 d . .
H7A H 1.2523(5) 0.3055(3) 0.1665(3) 0.166 Uiso 1 calc R .
H7B H 1.1125(5) 0.2601(3) 0.1533(3) 0.166 Uiso 1 calc R .
H7C H 1.1117(5) 0.3247(3) 0.2060(3) 0.166 Uiso 1 calc R .
C8 C 1.0366(3) 0.5170(3) 0.2980(2) 0.0745(11) Uani 1 d . .
H8A H 1.0760(3) 0.4763(3) 0.2720(2) 0.089 Uiso 1 calc R .
H8B H 1.0297(3) 0.5011(3) 0.3448(2) 0.089 Uiso 1 calc R .
C9 C 1.1357(4) 0.5807(3) 0.2939(3) 0.099(2) Uani 1 d . .
H9A H 1.2277(4) 0.5666(3) 0.3110(3) 0.149 Uiso 1 calc R .
H9B H 1.0986(4) 0.6208(3) 0.3204(3) 0.149 Uiso 1 calc R .
H9C H 1.1448(4) 0.5960(3) 0.2476(3) 0.149 Uiso 1 calc R .
C10 C 0.7966(4) 0.5684(2) 0.3228(2) 0.0607(9) Uani 1 d . .
H10A H 0.7329(4) 0.6025(2) 0.2999(2) 0.073 Uiso 1 calc R .
H10B H 0.8529(4) 0.5962(2) 0.3551(2) 0.073 Uiso 1 calc R .
C11 C 0.7106(5) 0.5117(3) 0.3592(2) 0.098(2) Uani 1 d . .
H11A H 0.6492(5) 0.5355(3) 0.3914(2) 0.147 Uiso 1 calc R .
H11B H 0.7735(5) 0.4784(3) 0.3824(2) 0.147 Uiso 1 calc R .
H11C H 0.6536(5) 0.4846(3) 0.3273(2) 0.147 Uiso 1 calc R .
C12 C 0.4277(3) 0.67987(15) 0.13777(14) 0.0432(6) Uani 1 d . .
C13 C 0.3352(4) 0.6845(2) 0.0751(2) 0.0533(8) Uani 1 d . .
H13A H 0.2404(4) 0.7005(2) 0.0886(2) 0.064 Uiso 1 calc R .
H13B H 0.3744(4) 0.7222(2) 0.0457(2) 0.064 Uiso 1 calc R .
C14 C 0.3208(3) 0.6139(2) 0.03496(14) 0.0401(6) Uani 1 d . .
C15 C 0.2011(4) 0.6853(2) -0.0563(2) 0.0626(9) Uani 1 d . .
H15A H 0.1815(4) 0.7217(2) -0.0216(2) 0.075 Uiso 1 calc R .
H15B H 0.1119(4) 0.6746(2) -0.0794(2) 0.075 Uiso 1 calc R .
C16 C 0.3044(5) 0.7169(3) -0.1058(2) 0.0890(12) Uani 1 d . .
H16A H 0.2649(5) 0.7609(3) -0.1253(2) 0.134 Uiso 1 calc R .
H16B H 0.3226(5) 0.6815(3) -0.1409(2) 0.134 Uiso 1 calc R .
H16C H 0.3922(5) 0.7286(3) -0.0831(2) 0.134 Uiso 1 calc R .
C17 C 0.2375(4) 0.5486(2) -0.0629(2) 0.0651(10) Uani 1 d . .
H17A H 0.3252(4) 0.5202(2) -0.0600(2) 0.078 Uiso 1 calc R .
H17B H 0.2214(4) 0.5606(2) -0.1101(2) 0.078 Uiso 1 calc R .
C18 C 0.1166(4) 0.5028(3) -0.0378(3) 0.099(2) Uani 1 d . .
H18A H 0.1095(4) 0.4586(3) -0.0644(3) 0.149 Uiso 1 calc R .
H18B H 0.0292(4) 0.5303(3) -0.0414(3) 0.149 Uiso 1 calc R .
H18C H 0.1330(4) 0.4899(3) 0.0087(3) 0.149 Uiso 1 calc R .
C19 C 0.5173(3) 0.7332(2) 0.2414(2) 0.0587(9) Uani 1 d . .
H19A H 0.6056(3) 0.7089(2) 0.2285(2) 0.070 Uiso 1 calc R .
H19B H 0.5403(3) 0.7834(2) 0.2543(2) 0.070 Uiso 1 calc R .
C20 C 0.4572(6) 0.6952(4) 0.2994(2) 0.134(3) Uani 1 d . .
H20A H 0.5247(6) 0.6959(4) 0.3360(2) 0.202 Uiso 1 calc R .
H20B H 0.4362(6) 0.6450(4) 0.2874(2) 0.202 Uiso 1 calc R .
H20C H 0.3708(6) 0.7195(4) 0.3132(2) 0.202 Uiso 1 calc R .
C21 C 0.3319(4) 0.8014(2) 0.1729(2) 0.0647(9) Uani 1 d . .
H21A H 0.3104(4) 0.8072(2) 0.1252(2) 0.078 Uiso 1 calc R .
H21B H 0.3871(4) 0.8441(2) 0.1869(2) 0.078 Uiso 1 calc R .
C22 C 0.1942(6) 0.8003(3) 0.2117(3) 0.118(2) Uani 1 d . .
H22A H 0.1427(6) 0.8453(3) 0.2035(3) 0.178 Uiso 1 calc R .
H22B H 0.2143(6) 0.7960(3) 0.2592(3) 0.178 Uiso 1 calc R .
H22C H 0.1374(6) 0.7591(3) 0.1973(3) 0.178 Uiso 1 calc R .

loop_
_atom_type_symbol
_atom_type_description
_atom_type_scat_dispersion_real
_atom_type_scat_dispersion_imag
_atom_type_scat_source
C C 0.0033 0.0016 'International Tables Vol C Tables 4.2.6.8 and 6.1.1.4'
H H 0.0000 0.0000 'International Tables Vol C Tables 4.2.6.8 and 6.1.1.4'
N N 0.0061 0.0033 'International Tables Vol C Tables 4.2.6.8 and 6.1.1.4'
O O 0.0106 0.0060 'International Tables Vol C Tables 4.2.6.8 and 6.1.1.4'
Yb Yb -0.3850 5.5486 'International Tables Vol C Tables 4.2.6.8 and 6.1.1.4'

loop_
_geom_angle_atom_site_label_1
_geom_angle_atom_site_label_2
_geom_angle_atom_site_label_3
_geom_angle
_geom_angle_site_symmetry_1
_geom_angle_site_symmetry_3
_geom_angle_publ_flag
O4 Yb O3 70.90(7) . . ?
O4 Yb O2 144.52(7) . . ?
O3 Yb O2 140.54(7) . . ?
O4 Yb O1 142.31(8) . . ?
O3 Yb O1 71.53(7) . . ?
O2 Yb O1 72.14(7) . . ?
O4 Yb O21 100.17(8) . . ?
O3 Yb O21 80.70(10) . . ?
O2 Yb O21 76.43(8) . . ?
O1 Yb O21 76.64(9) . . ?
O4 Yb O31 75.71(8) . . ?
O3 Yb O31 141.69(8) . . ?
O2 Yb O31 77.42(7) . . ?
O1 Yb O31 137.45(8) . . ?
O21 Yb O31 124.00(10) . . ?
O4 Yb O12 72.81(9) . . ?
O3 Yb O12 76.03(9) . . ?
O2 Yb O12 122.32(8) . . ?
O1 Yb O12 95.24(9) . . ?
O21 Yb O12 156.72(10) . . ?
O31 Yb O12 76.62(9) . . ?
O4 Yb O32 72.14(8) . . ?
O3 Yb O32 129.27(8) . . ?
O2 Yb O32 73.18(8) . . ?
O1 Yb O32 138.10(7) . . ?
O21 Yb O32 72.98(9) . . ?
O31 Yb O32 52.27(7) . . ?
O12 Yb O32 123.21(9) . . ?
O4 Yb O11 119.22(8) . . ?
O3 Yb O11 109.72(9) . . ?
O2 Yb O11 72.15(8) . . ?
O1 Yb O11 71.56(8) . . ?
O21 Yb O11 140.60(8) . . ?
O31 Yb O11 71.24(8) . . ?
O12 Yb O11 50.91(8) . . ?
O32 Yb O11 118.26(8) . . ?
C1 O1 Yb 135.8(2) . . ?
C3 O2 Yb 137.0(2) . . ?
C12 O3 Yb 140.9(2) . . ?
C14 O4 Yb 136.8(2) . . ?
N1 O11 Yb 96.1(2) . . ?
N1 O12 Yb 97.4(2) . . ?
N2 O21 Yb 133.3(2) . . ?
N3 O31 Yb 95.8(2) . . ?
N3 O32 Yb 94.6(2) . . ?
O13 N1 O11 121.7(3) . . ?
O13 N1 O12 122.7(3) . . ?
O11 N1 O12 115.6(3) . . ?
O22 N2 O23 120.8(3) . . ?
O22 N2 O21 117.5(3) . . ?
O23 N2 O21 121.7(3) . . ?
O33 N3 O32 121.6(3) . . ?
O33 N3 O31 121.1(3) . . ?
O32 N3 O31 117.3(3) . . ?
C3 N4 C4 118.6(2) . . ?
C3 N4 C6 125.3(3) . . ?
C4 N4 C6 116.0(3) . . ?
C1 N5 C8 126.3(3) . . ?
C1 N5 C10 119.1(2) . . ?
C8 N5 C10 114.7(3) . . ?
C14 N6 C17 118.1(3) . . ?
C14 N6 C15 125.3(3) . . ?
C17 N6 C15 116.5(2) . . ?
C12 N7 C21 124.8(3) . . ?
C12 N7 C19 117.9(2) . . ?
C21 N7 C19 117.0(2) . . ?
O1 C1 N5 119.4(3) . . ?
O1 C1 C2 119.9(3) . . ?
N5 C1 C2 120.7(2) . . ?
C1 C2 C3 112.1(2) . . ?
O2 C3 N4 119.0(3) . . ?
O2 C3 C2 119.8(2) . . ?
N4 C3 C2 121.2(2) . . ?
C5 C4 N4 112.9(3) . . ?
N4 C6 C7 112.4(3) . . ?
N5 C8 C9 113.1(4) . . ?
N5 C10 C11 111.1(3) . . ?
O3 C12 N7 120.2(3) . . ?
O3 C12 C13 122.2(2) . . ?
N7 C12 C13 117.6(2) . . ?
C14 C13 C12 115.7(2) . . ?
O4 C14 N6 119.5(3) . . ?
O4 C14 C13 122.7(2) . . ?
N6 C14 C13 117.8(3) . . ?
N6 C15 C16 112.8(3) . . ?
N6 C17 C18 112.2(3) . . ?
C20 C19 N7 113.5(3) . . ?
N7 C21 C22 114.1(3) . . ?

loop_
_geom_bond_atom_site_label_1
_geom_bond_atom_site_label_2
_geom_bond_distance
_geom_bond_site_symmetry_2
_geom_bond_publ_flag
Yb O4 2.280(2) . ?
Yb O3 2.292(2) . ?
Yb O2 2.293(2) . ?
Yb O1 2.297(2) . ?
Yb O21 2.315(2) . ?
Yb O31 2.414(2) . ?
Yb O12 2.447(2) . ?
Yb O32 2.458(2) . ?
Yb O11 2.485(2) . ?
O1 C1 1.247(3) . ?
O2 C3 1.254(3) . ?
O3 C12 1.243(3) . ?
O4 C14 1.236(3) . ?
O11 N1 1.243(3) . ?
O12 N1 1.261(4) . ?
O13 N1 1.220(3) . ?
O21 N2 1.243(4) . ?
O22 N2 1.225(4) . ?
O23 N2 1.225(4) . ?
O31 N3 1.272(3) . ?
O32 N3 1.242(3) . ?
O33 N3 1.223(4) . ?
N4 C3 1.331(4) . ?
N4 C4 1.479(4) . ?
N4 C6 1.480(4) . ?
N5 C1 1.326(4) . ?
N5 C8 1.470(4) . ?
N5 C10 1.476(4) . ?
N6 C14 1.325(3) . ?
N6 C17 1.470(4) . ?
N6 C15 1.473(4) . ?
N7 C12 1.325(4) . ?
N7 C21 1.467(4) . ?
N7 C19 1.492(4) . ?
C1 C2 1.508(4) . ?
C2 C3 1.509(4) . ?
C4 C5 1.473(5) . ?
C6 C7 1.492(6) . ?
C8 C9 1.483(6) . ?
C10 C11 1.491(6) . ?
C12 C13 1.513(4) . ?
C13 C14 1.511(4) . ?
C15 C16 1.489(5) . ?
C17 C18 1.488(6) . ?
C19 C20 1.450(6) . ?
C21 C22 1.500(6) . ?

loop_
_geom_torsion_atom_site_label_1
_geom_torsion_atom_site_label_2
_geom_torsion_atom_site_label_3
_geom_torsion_atom_site_label_4
_geom_torsion
_geom_torsion_site_symmetry_1
_geom_torsion_site_symmetry_2
_geom_torsion_site_symmetry_3
_geom_torsion_site_symmetry_4
_geom_torsion_publ_flag
O4 Yb O1 C1 -156.3(3) . . . . ?
O3 Yb O1 C1 -151.4(3) . . . . ?
O2 Yb O1 C1 12.9(3) . . . . ?
O21 Yb O1 C1 -66.9(3) . . . . ?
O31 Yb O1 C1 59.4(3) . . . . ?
O12 Yb O1 C1 135.3(3) . . . . ?
O32 Yb O1 C1 -22.5(3) . . . . ?
O11 Yb O1 C1 89.5(3) . . . . ?
O4 Yb O2 C3 137.5(3) . . . . ?
O3 Yb O2 C3 -7.3(4) . . . . ?
O1 Yb O2 C3 -31.1(3) . . . . ?
O21 Yb O2 C3 49.0(3) . . . . ?
O31 Yb O2 C3 179.0(3) . . . . ?
O12 Yb O2 C3 -115.9(3) . . . . ?
O32 Yb O2 C3 125.0(3) . . . . ?
O11 Yb O2 C3 -106.9(3) . . . . ?
O4 Yb O3 C12 0.7(3) . . . . ?
O2 Yb O3 C12 160.0(3) . . . . ?
O1 Yb O3 C12 -176.1(4) . . . . ?
O21 Yb O3 C12 104.9(4) . . . . ?
O31 Yb O3 C12 -30.0(4) . . . . ?
O12 Yb O3 C12 -75.6(3) . . . . ?
O32 Yb O3 C12 46.1(4) . . . . ?
O11 Yb O3 C12 -114.4(3) . . . . ?
O3 Yb O4 C14 32.5(3) . . . . ?
O2 Yb O4 C14 -124.7(3) . . . . ?
O1 Yb O4 C14 37.5(4) . . . . ?
O21 Yb O4 C14 -43.8(3) . . . . ?
O31 Yb O4 C14 -166.5(3) . . . . ?
O12 Yb O4 C14 113.3(3) . . . . ?
O32 Yb O4 C14 -112.1(3) . . . . ?
O11 Yb O4 C14 135.0(3) . . . . ?
O4 Yb O11 N1 -27.5(2) . . . . ?
O3 Yb O11 N1 51.1(2) . . . . ?
O2 Yb O11 N1 -170.6(2) . . . . ?
O1 Yb O11 N1 112.8(2) . . . . ?
O21 Yb O11 N1 150.6(2) . . . . ?
O31 Yb O11 N1 -88.2(2) . . . . ?
O12 Yb O11 N1 -0.5(2) . . . . ?
O32 Yb O11 N1 -111.8(2) . . . . ?
O4 Yb O12 N1 155.9(2) . . . . ?
O3 Yb O12 N1 -130.1(2) . . . . ?
O2 Yb O12 N1 11.5(2) . . . . ?
O1 Yb O12 N1 -60.6(2) . . . . ?
O21 Yb O12 N1 -128.7(2) . . . . ?
O31 Yb O12 N1 77.0(2) . . . . ?
O32 Yb O12 N1 101.8(2) . . . . ?
O11 Yb O12 N1 0.5(2) . . . . ?
O4 Yb O21 N2 8.0(3) . . . . ?
O3 Yb O21 N2 -60.5(3) . . . . ?
O2 Yb O21 N2 151.9(3) . . . . ?
O1 Yb O21 N2 -133.6(3) . . . . ?
O31 Yb O21 N2 87.5(3) . . . . ?
O12 Yb O21 N2 -61.9(4) . . . . ?
O32 Yb O21 N2 75.6(3) . . . . ?
O11 Yb O21 N2 -170.3(3) . . . . ?
O4 Yb O31 N3 76.7(2) . . . . ?
O3 Yb O31 N3 106.6(2) . . . . ?
O2 Yb O31 N3 -79.9(2) . . . . ?
O1 Yb O31 N3 -124.9(2) . . . . ?
O21 Yb O31 N3 -16.1(2) . . . . ?
O12 Yb O31 N3 152.0(2) . . . . ?
O32 Yb O31 N3 -1.6(2) . . . . ?
O11 Yb O31 N3 -155.1(2) . . . . ?
O4 Yb O32 N3 -83.9(2) . . . . ?
O3 Yb O32 N3 -128.8(2) . . . . ?
O2 Yb O32 N3 88.6(2) . . . . ?
O1 Yb O32 N3 123.8(2) . . . . ?
O21 Yb O32 N3 169.1(2) . . . . ?
O31 Yb O32 N3 1.6(2) . . . . ?
O12 Yb O32 N3 -29.5(2) . . . . ?
O11 Yb O32 N3 30.3(2) . . . . ?
Yb O11 N1 O13 -179.4(3) . . . . ?
Yb O11 N1 O12 0.8(3) . . . . ?
Yb O12 N1 O13 179.4(3) . . . . ?
Yb O12 N1 O11 -0.8(3) . . . . ?
Yb O21 N2 O22 175.0(3) . . . . ?
Yb O21 N2 O23 -4.9(5) . . . . ?
Yb O32 N3 O33 175.2(3) . . . . ?
Yb O32 N3 O31 -2.8(3) . . . . ?
Yb O31 N3 O33 -175.2(3) . . . . ?
Yb O31 N3 O32 2.8(3) . . . . ?
Yb O1 C1 N5 -160.3(2) . . . . ?
Yb O1 C1 C2 22.0(4) . . . . ?
C8 N5 C1 O1 -178.7(3) . . . . ?
C10 N5 C1 O1 -0.4(5) . . . . ?
C8 N5 C1 C2 -1.0(5) . . . . ?
C10 N5 C1 C2 177.3(3) . . . . ?
O1 C1 C2 C3 -53.0(4) . . . . ?
N5 C1 C2 C3 129.4(3) . . . . ?
Yb O2 C3 N4 -168.5(2) . . . . ?
Yb O2 C3 C2 10.7(5) . . . . ?
C4 N4 C3 O2 0.3(4) . . . . ?
C6 N4 C3 O2 176.0(3) . . . . ?
C4 N4 C3 C2 -178.9(3) . . . . ?
C6 N4 C3 C2 -3.2(5) . . . . ?
C1 C2 C3 O2 37.2(4) . . . . ?
C1 C2 C3 N4 -143.6(3) . . . . ?
C3 N4 C4 C5 85.9(4) . . . . ?
C6 N4 C4 C5 -90.1(4) . . . . ?
C3 N4 C6 C7 106.8(4) . . . . ?
C4 N4 C6 C7 -77.4(5) . . . . ?
C1 N5 C8 C9 93.7(5) . . . . ?
C10 N5 C8 C9 -84.7(4) . . . . ?
C1 N5 C10 C11 89.0(4) . . . . ?
C8 N5 C10 C11 -92.5(4) . . . . ?
Yb O3 C12 N7 163.4(2) . . . . ?
Yb O3 C12 C13 -20.0(5) . . . . ?
C21 N7 C12 O3 174.3(3) . . . . ?
C19 N7 C12 O3 0.5(4) . . . . ?
C21 N7 C12 C13 -2.4(5) . . . . ?
C19 N7 C12 C13 -176.2(3) . . . . ?
O3 C12 C13 C14 17.1(5) . . . . ?
N7 C12 C13 C14 -166.3(3) . . . . ?
Yb O4 C14 N6 140.9(2) . . . . ?
Yb O4 C14 C13 -41.9(5) . . . . ?
C17 N6 C14 O4 -1.6(4) . . . . ?
C15 N6 C14 O4 -178.2(3) . . . . ?
C17 N6 C14 C13 -179.0(3) . . . . ?
C15 N6 C14 C13 4.5(4) . . . . ?
C12 C13 C14 O4 10.0(5) . . . . ?
C12 C13 C14 N6 -172.7(3) . . . . ?
C14 N6 C15 C16 95.1(4) . . . . ?
C17 N6 C15 C16 -81.5(4) . . . . ?
C14 N6 C17 C18 80.2(4) . . . . ?
C15 N6 C17 C18 -103.0(4) . . . . ?
C12 N7 C19 C20 -89.8(5) . . . . ?
C21 N7 C19 C20 96.0(5) . . . . ?
C12 N7 C21 C22 100.8(4) . . . . ?
C19 N7 C21 C22 -85.4(4) . . . . ?
O1 C1 C3 O2 -12.5(3) . . . . ?
O3 C12 C14 O4 22.8(2) . . . . ?
